data_2106036
loop_
_publ_author_name
'Brunton, G.'

_publ_section_title
;
 The crystal structure of Cs U6 F25
;
_journal_name_full 'Acta Crystallographica B (24,1968-38,1982)'
_journal_page_first 245
_journal_page_last 247
_journal_volume 27
_journal_year 1971
_chemical_formula_sum 'Cs F25 U6'
_chemical_name_systematic 'Cs (U6 F25)'
_space_group_IT_number 194
_symmetry_space_group_name_Hall '-P 6c 2c'
_symmetry_space_group_name_H-M 'P 63/m m c'
_cell_angle_alpha 90
_cell_angle_beta 90
_cell_angle_gamma 120
_cell_formula_units_Z 2
_cell_length_a 8.2424
_cell_length_b 8.2424
_cell_length_c 16.412
_cell_volume 965.605
_citation_journal_id_ASTM ACBCAR
_cod_data_source_file Brunton_ACBCAR_1971_1489.cif
_cod_data_source_block Cs1F25U6
_cod_original_cell_volume 965.6051
_cod_original_formula_sum 'Cs1 F25 U6'
_cod_database_code 2106036

loop_
_symmetry_equiv_pos_as_xyz
x,y,z
x-y,x,z+1/2
-y,x-y,z
-x,-y,z+1/2
-x+y,-x,z
y,-x+y,z+1/2
-y,-x,-z+1/2
x-y,-y,-z
x,x-y,-z+1/2
y,x,-z
-x+y,y,-z+1/2
-x,-x+y,-z
-x,-y,-z
-x+y,-x,-z-1/2
y,-x+y,-z
x,y,-z-1/2
x-y,x,-z
-y,x-y,-z-1/2
y,x,z-1/2
-x+y,y,z
-x,-x+y,z-1/2
-y,-x,z
x-y,-y,z-1/2
x,x-y,z

loop_
_atom_site_label
_atom_site_type_symbol
_atom_site_fract_x
_atom_site_fract_y
_atom_site_fract_z
_atom_site_occupancy
_atom_site_U_iso_or_equiv
F5 F-1 0 0 0.076 1 0.0
F4 F-1 0.3333 0.6667 0.068 1 0.0
F2 F-1 0.485 0.97 0.144 1 0.0
Cs1 Cs+1 0.3333 0.6667 0.75 1 0.0
U1 U+4 0.1737 0.3474 0.11146 1 0.0
F3 F-1 0.678 0 0 1 0.0
F1 F-1 0.184 0.368 0.25 1 0.0
F6 F-1 0.121 0.242 0.649 1 0.0
